data_1509753
loop_
_publ_author_name
'Cordier, G.'
'Roehr, C.'
'Doersam, G.'
'Henseleit, R.'
'Friedrich, T.'

_publ_section_title
;
 Neue ternaere Calcium- und Ytterbium-Silber-Aluminide mit unterschiedlich
 gestapelten Silber-Aluminium-Kagome-Netzen
;
_journal_name_full 'Journal of Alloys Compd.'
_journal_page_first 201
_journal_page_last 207
_journal_paper_doi 10.1016/0925-8388(93)90400-H
_journal_volume 190
_journal_year 1993
_chemical_formula_sum 'Ag2.921 Al2.079 Pr'
_chemical_name_systematic 'Ag3 Al2 Pr'
_space_group_IT_number 191
_symmetry_space_group_name_Hall '-P 6 2'
_symmetry_space_group_name_H-M 'P 6/m m m'
_cell_angle_alpha 90
_cell_angle_beta 90
_cell_angle_gamma 120
_cell_formula_units_Z 1
_cell_length_a 5.487
_cell_length_b 5.487
_cell_length_c 4.506
_cell_volume 117.488
_citation_journal_id_ASTM JALCEU
_cod_data_source_file silver2-3_230.cif
_cod_data_source_block Ag2.921Al2.079Pr1
_cod_original_cell_volume 117.4875
_cod_original_formula_sum 'Ag2.921 Al2.079 Pr1'
_cod_database_code 1509753

loop_
_symmetry_equiv_pos_as_xyz
x,y,z
x-y,x,z
-y,x-y,z
-x,-y,z
-x+y,-x,z
y,-x+y,z
-y,-x,-z
x-y,-y,-z
x,x-y,-z
y,x,-z
-x+y,y,-z
-x,-x+y,-z
-x,-y,-z
-x+y,-x,-z
y,-x+y,-z
x,y,-z
x-y,x,-z
-y,x-y,-z
y,x,z
-x+y,y,z
-x,-x+y,z
-y,-x,z
x-y,-y,z
x,x-y,z

loop_
_atom_site_label
_atom_site_type_symbol
_atom_site_fract_x
_atom_site_fract_y
_atom_site_fract_z
_atom_site_occupancy
_atom_site_U_iso_or_equiv
Al2 Al 0.5 0 0.5 0.693 0.0
Ag1 Ag 0.3333 0.6667 0 1 0.0
Pr1 Pr 0 0 0 1 0.0
Ag2 Ag 0.5 0 0.5 0.307 0.0
